data_1536622
loop_
_publ_author_name
'Kim, G.-S.'
'Zeng, H.'
'van Derveer, D.'
'Hill, C.L.'

_publ_section_title
;
 A supramolecular tetra-Keggin polyoxometalate (Nb4 O6(alpha-Nb3 Si W9
 O40)4)20-
;
_journal_name_full 'Angew. Chem. Int. ed.'
_journal_page_first 3205
_journal_page_last 3207
_journal_volume 38
_journal_year 1999
_chemical_formula_sum 'Cs10.502 Nb16 W36'
_chemical_name_systematic 'Cs15.28 (Nb4 O6 (Nb3 Si W9 O40))4 (H2 O)16'
_space_group_IT_number 15
_symmetry_space_group_name_Hall '-C 2yc'
_symmetry_space_group_name_H-M 'C 1 2/c 1'
_cell_angle_alpha 90
_cell_angle_beta 123.92
_cell_angle_gamma 90
_cell_formula_units_Z 4
_cell_length_a 34.10139
_cell_length_b 30.495
_cell_length_c 23.2829
_cell_volume 20091.872
_citation_journal_id_ASTM ACIEF5
_cod_data_source_file Kim_ACIEF5_1999_468.cif
_cod_data_source_block Cs10.502Nb16W36
_cod_original_cell_volume 20091.87
_cod_database_code 1536622

loop_
_symmetry_equiv_pos_as_xyz
x,y,z
-x,y,-z+1/2
-x,-y,-z
x,-y,z-1/2
x+1/2,y+1/2,z
-x+1/2,y+1/2,-z+1/2
-x+1/2,-y+1/2,-z
x+1/2,-y+1/2,z-1/2

loop_
_atom_site_label
_atom_site_type_symbol
_atom_site_fract_x
_atom_site_fract_y
_atom_site_fract_z
_atom_site_occupancy
_atom_site_U_iso_or_equiv
W11 W -0.01043 0.16929 -0.14699 1 0.0
W5 W -0.77463 0.47863 0.34028 1 0.0
Nb5 Nb -0.04856 0.22315 0.07054 1 0.0
Cs2 Cs -0.11573 0.33439 -0.0504 1 0.0
W18 W -0.91617 0.11713 0.15867 1 0.0
Cs3 Cs -0.78462 0.24384 0.38326 0.636 0.0
Nb2 Nb -0.88366 0.44872 0.29555 1 0.0
W17 W -0.84481 0.19405 0.1577 1 0.0
W4 W -0.72383 0.38892 0.47358 1 0.0
Cs8 Cs -0.6205 -0.0899 0.3667 0.387 0.0
W1 W -0.68226 0.50409 0.52598 1 0.0
W12 W -0.89259 0.16745 -0.02675 1 0.0
Cs9 Cs -0.6915 -0.1023 0.3322 0.474 0.0
W16 W -0.89596 0.28292 0.02307 1 0.0
W14 W -0.09314 0.20073 -0.09659 1 0.0
W10 W -0.96284 0.08955 -0.02503 1 0.0
Cs5 Cs -0.0787 -0.07873 0.17212 0.59 0.0
Cs4 Cs -0.6955 0.2613 0.4742 0.364 0.0
Nb6 Nb -0.9711 0.30851 0.06923 1 0.0
Nb1 Nb -0.83292 0.36136 0.42884 1 0.0
Cs7 Cs -0.9438 0.3548 -0.1788 0.331 0.0
W15 W -0.01394 0.28542 -0.09814 1 0.0
Nb7 Nb -0.93642 0.29248 0.31646 1 0.0
Nb8 Nb -0.98596 0.37742 0.18451 1 0.0
Cs1 Cs -0.09614 0.09991 0.15417 1 0.0
Cs6 Cs -0.9359 0.25711 -0.1911 0.469 0.0
W2 W -0.7542 0.58076 0.52567 1 0.0
W6 W -0.8471 0.55394 0.34064 1 0.0
W8 W -0.82928 0.46905 0.59489 1 0.0
W3 W -0.7077 0.49982 0.64713 1 0.0
W9 W -0.74898 0.38452 0.59544 1 0.0
W13 W -0.04672 0.11953 0.02384 1 0.0
Nb3 Nb -0.91191 0.44599 0.42815 1 0.0
W7 W -0.87542 0.55015 0.47456 1 0.0
Nb4 Nb -0.91932 0.22174 0.20374 1 0.0
